data_4130961
loop_
_publ_author_name
'Shen, Tao'
'Zhang, Yiqun'
'Liang, Yu-Feng'
'Jiao, Ning'

_publ_section_title
;
 Direct Tryptophols Synthesis from 2-Vinylanilines and Alkynes via C\\tb C
 Triple Bond Cleavage and Dioxygen Activation.
;
_journal_issue 40
_journal_name_full 'Journal of the American Chemical Society'
_journal_page_first 13147
_journal_page_last 13150
_journal_paper_doi 10.1021/jacs.6b08094
_journal_volume 138
_journal_year 2016
_chemical_formula_sum 'C21 H19 N O7 S'
_chemical_formula_weight 429.43
_space_group_IT_number 14
_space_group_name_Hall '-P 2ybc'
_space_group_name_H-M_alt 'P 1 21/c 1'
_symmetry_cell_setting monoclinic
_symmetry_space_group_name_H-M 'P 1 21/c 1'
_atom_sites_solution_hydrogens geom
_atom_sites_solution_primary direct
_atom_sites_solution_secondary difmap
_audit_creation_method SHELXL-97
_cell_angle_alpha 90.00
_cell_angle_beta 105.177(3)
_cell_angle_gamma 90.00
_cell_formula_units_Z 4
_cell_length_a 8.8855(8)
_cell_length_b 17.9963(17)
_cell_length_c 13.1460(12)
_cell_measurement_temperature 296(2)
_cell_volume 2028.8(3)
_computing_structure_refinement 'SHELXL-97 (Sheldrick, 2008)'
_computing_structure_solution 'SHELXS-97 (Sheldrick, 2008)'
_diffrn_ambient_temperature 296(2)
_diffrn_measured_fraction_theta_full 0.999
_diffrn_measured_fraction_theta_max 0.999
_diffrn_measurement_device_type 'Bruker Smart Apex II'
_diffrn_radiation_monochromator graphite
_diffrn_radiation_source 'fine-focus sealed tube'
_diffrn_radiation_type MoK\a
_diffrn_radiation_wavelength 0.71073
_diffrn_reflns_av_R_equivalents 0.0489
_diffrn_reflns_av_sigmaI/netI 0.0320
_diffrn_reflns_limit_h_max 10
_diffrn_reflns_limit_h_min -10
_diffrn_reflns_limit_k_max 21
_diffrn_reflns_limit_k_min -21
_diffrn_reflns_limit_l_max 15
_diffrn_reflns_limit_l_min -15
_diffrn_reflns_number 23340
_diffrn_reflns_theta_full 25.01
_diffrn_reflns_theta_max 25.01
_diffrn_reflns_theta_min 1.96
_exptl_absorpt_coefficient_mu 0.204
_exptl_absorpt_correction_T_max 0.9701
_exptl_absorpt_correction_T_min 0.9212
_exptl_absorpt_correction_type multi-scan
_exptl_absorpt_process_details sadabs
_exptl_crystal_colour colorless
_exptl_crystal_density_diffrn 1.406
_exptl_crystal_density_method 'not measured'
_exptl_crystal_description block
_exptl_crystal_F_000 896
_exptl_crystal_size_max 0.41
_exptl_crystal_size_mid 0.35
_exptl_crystal_size_min 0.15
_refine_diff_density_max 0.194
_refine_diff_density_min -0.299
_refine_diff_density_rms 0.035
_refine_ls_extinction_method none
_refine_ls_goodness_of_fit_ref 1.043
_refine_ls_hydrogen_treatment constr
_refine_ls_matrix_type full
_refine_ls_number_parameters 271
_refine_ls_number_reflns 3580
_refine_ls_number_restraints 0
_refine_ls_restrained_S_all 1.043
_refine_ls_R_factor_all 0.0661
_refine_ls_R_factor_gt 0.0389
_refine_ls_shift/su_max 0.000
_refine_ls_shift/su_mean 0.000
_refine_ls_structure_factor_coef Fsqd
_refine_ls_weighting_details 'calc w=1/[\s^2^(Fo^2^)+(0.0359P)^2^+0.6863P] where P=(Fo^2^+2Fc^2^)/3'
_refine_ls_weighting_scheme calc
_refine_ls_wR_factor_gt 0.0845
_refine_ls_wR_factor_ref 0.0991
_reflns_number_gt 2493
_reflns_number_total 3580
_reflns_threshold_expression >2sigma(I)
_cod_data_source_file ja6b08094_si_003.cif
_cod_data_source_block z
_cod_depositor_comments
;
The following automatic conversions were performed:

data item '_symmetry_cell_setting' value 'Monoclinic' was changed to
'monoclinic' in accordance with the
/home/saulius/struct/COD-crude-data/automatic-downloads/DataCite-retrospective/ACS/depositions/lib/dictionaries/cif_core.dic
dictionary named 'cif_core.dic' version 2.4.2 last updated on
2011-04-26.

Automatic conversion script
Id: cif_fix_values 6909 2019-04-08 15:41:33Z antanas 
;
_cod_original_sg_symbol_H-M P2(1)/c
_cod_database_code 4130961

loop_
_symmetry_equiv_pos_as_xyz
'x, y, z'
'-x, y+1/2, -z+1/2'
'-x, -y, -z'
'x, -y-1/2, z-1/2'

loop_
_atom_site_label
_atom_site_type_symbol
_atom_site_fract_x
_atom_site_fract_y
_atom_site_fract_z
_atom_site_U_iso_or_equiv
_atom_site_adp_type
_atom_site_occupancy
_atom_site_symmetry_multiplicity
_atom_site_calc_flag
_atom_site_refinement_flags
S1 S 0.13722(7) 0.41371(3) 0.20028(5) 0.05600(19) Uani 1 1 d .
O1 O 0.23142(19) 0.35743(9) 0.26046(15) 0.0746(5) Uani 1 1 d .
O2 O 0.0492(2) 0.40005(10) 0.09495(13) 0.0728(5) Uani 1 1 d .
O3 O -0.2471(2) 0.67767(9) 0.08097(14) 0.0714(5) Uani 1 1 d .
O4 O -0.05973(19) 0.76347(8) 0.10344(13) 0.0623(5) Uani 1 1 d .
O5 O -0.23613(18) 0.35108(8) 0.17729(14) 0.0679(5) Uani 1 1 d .
O6 O -0.37786(17) 0.45154(8) 0.11827(13) 0.0592(5) Uani 1 1 d .
O7 O 0.01756(16) 0.43496(7) 0.26940(11) 0.0486(4) Uani 1 1 d .
N1 N 0.0872(2) 0.71161(9) 0.29419(15) 0.0515(5) Uani 1 1 d .
H1A H 0.1117 0.7566 0.2832 0.062 Uiso 1 1 calc R
C1 C 0.1605(3) 0.66916(11) 0.37853(18) 0.0495(6) Uani 1 1 d .
C2 C 0.2824(3) 0.68760(13) 0.4644(2) 0.0659(7) Uani 1 1 d .
H2A H 0.3297 0.7340 0.4698 0.079 Uiso 1 1 calc R
C3 C 0.3307(3) 0.63488(15) 0.5412(2) 0.0756(8) Uani 1 1 d .
H3A H 0.4125 0.6455 0.5997 0.091 Uiso 1 1 calc R
C4 C 0.2583(3) 0.56509(14) 0.5327(2) 0.0697(7) Uani 1 1 d .
H4A H 0.2919 0.5306 0.5866 0.084 Uiso 1 1 calc R
C5 C 0.1393(3) 0.54636(12) 0.44691(18) 0.0567(6) Uani 1 1 d .
H5A H 0.0933 0.4996 0.4422 0.068 Uiso 1 1 calc R
C6 C 0.0883(3) 0.59867(11) 0.36651(17) 0.0473(5) Uani 1 1 d .
C7 C -0.0340(2) 0.60100(11) 0.27021(17) 0.0443(5) Uani 1 1 d .
C8 C -0.0309(2) 0.67188(11) 0.22970(17) 0.0446(5) Uani 1 1 d .
C9 C -0.1257(3) 0.70311(11) 0.13080(19) 0.0492(6) Uani 1 1 d .
C10 C -0.1473(4) 0.80072(16) 0.0097(2) 0.0849(9) Uani 1 1 d .
H10A H -0.0901 0.8433 -0.0035 0.127 Uiso 1 1 calc R
H10B H -0.2460 0.8164 0.0191 0.127 Uiso 1 1 calc R
H10C H -0.1642 0.7673 -0.0492 0.127 Uiso 1 1 calc R
C11 C 0.2471(3) 0.49499(12) 0.20548(19) 0.0512(6) Uani 1 1 d .
C12 C 0.3737(3) 0.50694(13) 0.2906(2) 0.0618(7) Uani 1 1 d .
H12A H 0.4049 0.4708 0.3424 0.074 Uiso 1 1 calc R
C13 C 0.4532(3) 0.57341(14) 0.2976(2) 0.0670(7) Uani 1 1 d .
H13A H 0.5394 0.5814 0.3543 0.080 Uiso 1 1 calc R
C14 C 0.4080(3) 0.62833(14) 0.2223(2) 0.0641(7) Uani 1 1 d .
C15 C 0.2821(3) 0.61417(15) 0.1374(2) 0.0654(7) Uani 1 1 d .
H15A H 0.2512 0.6501 0.0853 0.079 Uiso 1 1 calc R
C16 C 0.2014(3) 0.54815(14) 0.1280(2) 0.0601(6) Uani 1 1 d .
H16A H 0.1172 0.5395 0.0701 0.072 Uiso 1 1 calc R
C17 C 0.4910(4) 0.70220(15) 0.2345(3) 0.0913(10) Uani 1 1 d .
H17A H 0.5729 0.7024 0.2988 0.137 Uiso 1 1 calc R
H17B H 0.4182 0.7412 0.2366 0.137 Uiso 1 1 calc R
H17C H 0.5347 0.7100 0.1759 0.137 Uiso 1 1 calc R
C18 C -0.1228(2) 0.47046(11) 0.21809(17) 0.0443(5) Uani 1 1 d .
C19 C -0.2487(3) 0.41732(11) 0.16966(18) 0.0475(5) Uani 1 1 d .
C20 C -0.5072(3) 0.40433(13) 0.0675(2) 0.0632(7) Uani 1 1 d .
H20A H -0.5940 0.4345 0.0318 0.095 Uiso 1 1 calc R
H20B H -0.5365 0.3743 0.1195 0.095 Uiso 1 1 calc R
H20C H -0.4769 0.3728 0.0173 0.095 Uiso 1 1 calc R
C21 C -0.1425(2) 0.54370(11) 0.21972(17) 0.0460(5) Uani 1 1 d .
H21A H -0.2406 0.5606 0.1830 0.055 Uiso 1 1 calc R

loop_
_atom_site_aniso_label
_atom_site_aniso_U_11
_atom_site_aniso_U_22
_atom_site_aniso_U_33
_atom_site_aniso_U_23
_atom_site_aniso_U_13
_atom_site_aniso_U_12
S1 0.0495(4) 0.0455(3) 0.0718(4) -0.0060(3) 0.0138(3) 0.0054(3)
O1 0.0607(11) 0.0488(9) 0.1120(15) 0.0084(10) 0.0186(10) 0.0162(8)
O2 0.0723(12) 0.0766(12) 0.0661(11) -0.0240(9) 0.0118(10) -0.0028(10)
O3 0.0607(11) 0.0590(10) 0.0805(12) 0.0078(9) -0.0064(10) -0.0167(9)
O4 0.0627(11) 0.0470(9) 0.0744(11) 0.0119(8) 0.0127(9) -0.0091(8)
O5 0.0575(10) 0.0280(8) 0.1071(14) -0.0019(8) 0.0016(9) -0.0004(7)
O6 0.0441(9) 0.0336(8) 0.0897(12) -0.0037(8) -0.0007(9) -0.0006(7)
O7 0.0423(8) 0.0417(8) 0.0594(10) -0.0004(7) 0.0091(7) 0.0023(7)
N1 0.0518(11) 0.0295(9) 0.0687(13) -0.0034(9) 0.0079(10) -0.0062(8)
C1 0.0506(14) 0.0368(11) 0.0575(14) -0.0051(10) 0.0077(12) 0.0001(10)
C2 0.0692(17) 0.0444(13) 0.0717(17) -0.0089(12) -0.0037(14) -0.0057(12)
C3 0.083(2) 0.0614(16) 0.0659(18) -0.0132(14) -0.0102(15) -0.0011(15)
C4 0.0825(19) 0.0576(15) 0.0596(16) 0.0030(13) 0.0017(15) 0.0070(14)
C5 0.0655(16) 0.0423(12) 0.0606(16) -0.0010(11) 0.0135(13) -0.0014(11)
C6 0.0494(13) 0.0353(11) 0.0575(14) -0.0054(10) 0.0148(11) 0.0004(10)
C7 0.0410(12) 0.0327(11) 0.0588(14) -0.0046(10) 0.0122(11) -0.0020(9)
C8 0.0395(12) 0.0316(10) 0.0614(14) -0.0062(10) 0.0107(11) -0.0020(9)
C9 0.0477(14) 0.0348(11) 0.0655(15) -0.0035(11) 0.0152(12) -0.0018(10)
C10 0.097(2) 0.0727(18) 0.079(2) 0.0297(16) 0.0126(18) -0.0036(16)
C11 0.0450(14) 0.0497(13) 0.0605(15) -0.0002(11) 0.0166(12) 0.0062(10)
C12 0.0504(15) 0.0565(14) 0.0735(17) 0.0089(13) 0.0072(13) 0.0058(12)
C13 0.0493(15) 0.0637(16) 0.0846(19) -0.0019(14) 0.0116(14) -0.0026(13)
C14 0.0613(17) 0.0553(15) 0.0836(19) 0.0028(14) 0.0329(15) 0.0012(13)
C15 0.0658(17) 0.0660(17) 0.0692(18) 0.0158(13) 0.0261(15) 0.0056(14)
C16 0.0530(15) 0.0675(16) 0.0597(16) 0.0042(13) 0.0148(12) 0.0040(13)
C17 0.092(2) 0.0664(18) 0.121(3) 0.0023(17) 0.037(2) -0.0173(16)
C18 0.0408(12) 0.0337(11) 0.0562(13) -0.0006(10) 0.0084(10) 0.0003(9)
C19 0.0468(13) 0.0317(11) 0.0630(15) -0.0003(10) 0.0125(11) 0.0004(10)
C20 0.0426(14) 0.0492(13) 0.0902(19) -0.0109(13) 0.0036(13) -0.0044(11)
C21 0.0403(12) 0.0356(11) 0.0605(14) -0.0004(10) 0.0106(11) -0.0017(9)

loop_
_atom_type_symbol
_atom_type_description
_atom_type_scat_dispersion_real
_atom_type_scat_dispersion_imag
_atom_type_scat_source
C C 0.0033 0.0016 'International Tables Vol C Tables 4.2.6.8 and 6.1.1.4'
H H 0.0000 0.0000 'International Tables Vol C Tables 4.2.6.8 and 6.1.1.4'
N N 0.0061 0.0033 'International Tables Vol C Tables 4.2.6.8 and 6.1.1.4'
O O 0.0106 0.0060 'International Tables Vol C Tables 4.2.6.8 and 6.1.1.4'
S S 0.1246 0.1234 'International Tables Vol C Tables 4.2.6.8 and 6.1.1.4'

loop_
_geom_angle_atom_site_label_1
_geom_angle_atom_site_label_2
_geom_angle_atom_site_label_3
_geom_angle
O1 S1 O2 120.95(11)
O1 S1 O7 103.59(10)
O2 S1 O7 108.28(9)
O1 S1 C11 109.50(11)
O2 S1 C11 109.96(11)
O7 S1 C11 102.88(9)
C9 O4 C10 115.78(19)
C19 O6 C20 116.19(16)
C18 O7 S1 117.99(13)
C1 N1 C8 109.70(17)
C1 N1 H1A 125.1
C8 N1 H1A 125.1
N1 C1 C2 129.3(2)
N1 C1 C6 107.83(19)
C2 C1 C6 122.8(2)
C3 C2 C1 117.5(2)
C3 C2 H2A 121.2
C1 C2 H2A 121.2
C2 C3 C4 120.9(2)
C2 C3 H3A 119.6
C4 C3 H3A 119.6
C5 C4 C3 121.7(2)
C5 C4 H4A 119.2
C3 C4 H4A 119.2
C4 C5 C6 118.9(2)
C4 C5 H5A 120.5
C6 C5 H5A 120.5
C5 C6 C1 118.2(2)
C5 C6 C7 134.9(2)
C1 C6 C7 106.81(19)
C8 C7 C6 106.20(18)
C8 C7 C21 123.9(2)
C6 C7 C21 129.95(19)
N1 C8 C7 109.43(19)
N1 C8 C9 121.36(18)
C7 C8 C9 129.08(19)
O3 C9 O4 124.3(2)
O3 C9 C8 124.5(2)
O4 C9 C8 111.24(19)
O4 C10 H10A 109.5
O4 C10 H10B 109.5
H10A C10 H10B 109.5
O4 C10 H10C 109.5
H10A C10 H10C 109.5
H10B C10 H10C 109.5
C16 C11 C12 120.7(2)
C16 C11 S1 119.83(19)
C12 C11 S1 119.33(18)
C13 C12 C11 118.9(2)
C13 C12 H12A 120.5
C11 C12 H12A 120.5
C12 C13 C14 121.6(3)
C12 C13 H13A 119.2
C14 C13 H13A 119.2
C15 C14 C13 118.0(2)
C15 C14 C17 121.2(3)
C13 C14 C17 120.8(3)
C16 C15 C14 121.6(2)
C16 C15 H15A 119.2
C14 C15 H15A 119.2
C15 C16 C11 119.1(2)
C15 C16 H16A 120.4
C11 C16 H16A 120.4
C14 C17 H17A 109.5
C14 C17 H17B 109.5
H17A C17 H17B 109.5
C14 C17 H17C 109.5
H17A C17 H17C 109.5
H17B C17 H17C 109.5
C21 C18 O7 123.12(19)
C21 C18 C19 123.92(19)
O7 C18 C19 112.80(16)
O5 C19 O6 123.7(2)
O5 C19 C18 124.2(2)
O6 C19 C18 112.06(17)
O6 C20 H20A 109.5
O6 C20 H20B 109.5
H20A C20 H20B 109.5
O6 C20 H20C 109.5
H20A C20 H20C 109.5
H20B C20 H20C 109.5
C18 C21 C7 129.6(2)
C18 C21 H21A 115.2
C7 C21 H21A 115.2

loop_
_geom_bond_atom_site_label_1
_geom_bond_atom_site_label_2
_geom_bond_distance
S1 O1 1.4161(17)
S1 O2 1.4220(17)
S1 O7 1.6150(16)
S1 C11 1.750(2)
O3 C9 1.197(2)
O4 C9 1.328(2)
O4 C10 1.440(3)
O5 C19 1.199(2)
O6 C19 1.322(2)
O6 C20 1.444(2)
O7 C18 1.406(2)
N1 C1 1.363(3)
N1 C8 1.366(2)
N1 H1A 0.8600
C1 C2 1.385(3)
C1 C6 1.412(3)
C2 C3 1.369(3)
C2 H2A 0.9300
C3 C4 1.402(4)
C3 H3A 0.9300
C4 C5 1.371(3)
C4 H4A 0.9300
C5 C6 1.399(3)
C5 H5A 0.9300
C6 C7 1.437(3)
C7 C8 1.385(3)
C7 C21 1.449(3)
C8 C9 1.464(3)
C10 H10A 0.9600
C10 H10B 0.9600
C10 H10C 0.9600
C11 C16 1.379(3)
C11 C12 1.380(3)
C12 C13 1.380(3)
C12 H12A 0.9300
C13 C14 1.382(3)
C13 H13A 0.9300
C14 C15 1.381(4)
C14 C17 1.508(4)
C15 C16 1.377(3)
C15 H15A 0.9300
C16 H16A 0.9300
C17 H17A 0.9600
C17 H17B 0.9600
C17 H17C 0.9600
C18 C21 1.331(3)
C18 C19 1.483(3)
C20 H20A 0.9600
C20 H20B 0.9600
C20 H20C 0.9600
C21 H21A 0.9300

loop_
_geom_torsion_atom_site_label_1
_geom_torsion_atom_site_label_2
_geom_torsion_atom_site_label_3
_geom_torsion_atom_site_label_4
_geom_torsion
O1 S1 O7 C18 -159.28(14)
O2 S1 O7 C18 -29.71(16)
C11 S1 O7 C18 86.67(15)
C8 N1 C1 C2 -177.8(2)
C8 N1 C1 C6 1.2(2)
N1 C1 C2 C3 177.4(2)
C6 C1 C2 C3 -1.5(4)
C1 C2 C3 C4 -0.2(4)
C2 C3 C4 C5 1.3(4)
C3 C4 C5 C6 -0.6(4)
C4 C5 C6 C1 -1.1(3)
C4 C5 C6 C7 -176.4(2)
N1 C1 C6 C5 -176.9(2)
C2 C1 C6 C5 2.2(3)
N1 C1 C6 C7 -0.4(2)
C2 C1 C6 C7 178.7(2)
C5 C6 C7 C8 175.1(2)
C1 C6 C7 C8 -0.5(2)
C5 C6 C7 C21 -5.3(4)
C1 C6 C7 C21 179.0(2)
C1 N1 C8 C7 -1.6(2)
C1 N1 C8 C9 -177.7(2)
C6 C7 C8 N1 1.3(2)
C21 C7 C8 N1 -178.28(19)
C6 C7 C8 C9 177.0(2)
C21 C7 C8 C9 -2.6(4)
C10 O4 C9 O3 2.8(3)
C10 O4 C9 C8 -177.1(2)
N1 C8 C9 O3 -165.5(2)
C7 C8 C9 O3 19.3(4)
N1 C8 C9 O4 14.4(3)
C7 C8 C9 O4 -160.8(2)
O1 S1 C11 C16 158.25(19)
O2 S1 C11 C16 23.1(2)
O7 S1 C11 C16 -92.1(2)
O1 S1 C11 C12 -25.4(2)
O2 S1 C11 C12 -160.60(19)
O7 S1 C11 C12 84.2(2)
C16 C11 C12 C13 0.6(4)
S1 C11 C12 C13 -175.63(19)
C11 C12 C13 C14 0.8(4)
C12 C13 C14 C15 -1.7(4)
C12 C13 C14 C17 176.6(2)
C13 C14 C15 C16 1.2(4)
C17 C14 C15 C16 -177.1(2)
C14 C15 C16 C11 0.2(4)
C12 C11 C16 C15 -1.1(4)
S1 C11 C16 C15 175.11(18)
S1 O7 C18 C21 -97.5(2)
S1 O7 C18 C19 87.01(19)
C20 O6 C19 O5 -1.6(3)
C20 O6 C19 C18 179.48(19)
C21 C18 C19 O5 -172.0(2)
O7 C18 C19 O5 3.5(3)
C21 C18 C19 O6 7.0(3)
O7 C18 C19 O6 -177.54(18)
O7 C18 C21 C7 0.1(4)
C19 C18 C21 C7 175.1(2)
C8 C7 C21 C18 146.7(2)
C6 C7 C21 C18 -32.8(4)
